data_7019676
loop_
_publ_author_name
'Zhang, Chun-Hua'
'Chen, Ya-Guang'
'Tang, Qun'
'Liu, Shu-Xia'

_publ_section_title
;
 Polynuclear complexes of main group and transition metals with
 polyaminopolycarboxylate and polyoxometalate.
;
_journal_issue 33
_journal_name_full 'Dalton transactions (Cambridge, England : 2003)'
_journal_page_first 9971
_journal_page_last 9978
_journal_paper_doi 10.1039/c2dt12508k
_journal_volume 41
_journal_year 2012
_chemical_formula_sum 'C28 H64 Cu3 N6 Na2 O76 Si W12'
_chemical_formula_weight 4171.71
_chemical_name_systematic
;
?
;
_space_group_IT_number 15
_symmetry_cell_setting monoclinic
_symmetry_space_group_name_Hall '-C 2yc'
_symmetry_space_group_name_H-M 'C 1 2/c 1'
_atom_sites_solution_hydrogens geom
_atom_sites_solution_primary direct
_atom_sites_solution_secondary difmap
_audit_creation_method SHELXL-97
_cell_angle_alpha 90.00
_cell_angle_beta 121.783(2)
_cell_angle_gamma 90.00
_cell_formula_units_Z 4
_cell_length_a 35.752(5)
_cell_length_b 11.4043(14)
_cell_length_c 24.425(3)
_cell_measurement_reflns_used 500
_cell_measurement_temperature 293(2)
_cell_measurement_theta_max 25
_cell_measurement_theta_min 3
_cell_volume 8465.4(19)
_computing_structure_refinement 'SHELXL-97 (Sheldrick, 1997)'
_computing_structure_solution 'SHELXS-97 (Sheldrick, 1990)'
_diffrn_ambient_temperature 293(2)
_diffrn_measured_fraction_theta_full 0.986
_diffrn_measured_fraction_theta_max 0.986
_diffrn_measurement_device_type CCD
_diffrn_measurement_method 'w/ scan'
_diffrn_radiation_monochromator graphite
_diffrn_radiation_source 'fine-focus sealed tube'
_diffrn_radiation_type MoK\a
_diffrn_radiation_wavelength 0.71073
_diffrn_reflns_av_R_equivalents 0.0507
_diffrn_reflns_av_sigmaI/netI 0.0598
_diffrn_reflns_limit_h_max 42
_diffrn_reflns_limit_h_min -41
_diffrn_reflns_limit_k_max 13
_diffrn_reflns_limit_k_min -11
_diffrn_reflns_limit_l_max 29
_diffrn_reflns_limit_l_min -29
_diffrn_reflns_number 22823
_diffrn_reflns_theta_full 25.06
_diffrn_reflns_theta_max 25.06
_diffrn_reflns_theta_min 1.70
_diffrn_standards_number 0
_exptl_absorpt_coefficient_mu 17.116
_exptl_absorpt_correction_T_max 0.214
_exptl_absorpt_correction_T_min 0.197
_exptl_absorpt_correction_type multi-scan
_exptl_crystal_colour blue
_exptl_crystal_density_diffrn 3.273
_exptl_crystal_density_method 'not measured'
_exptl_crystal_description block
_exptl_crystal_F_000 7572.0
_exptl_crystal_size_max 0.105
_exptl_crystal_size_mid 0.10
_exptl_crystal_size_min 0.10
_refine_diff_density_max 2.631
_refine_diff_density_min -2.514
_refine_diff_density_rms 0.409
_refine_ls_extinction_method none
_refine_ls_goodness_of_fit_ref 1.107
_refine_ls_hydrogen_treatment refall
_refine_ls_matrix_type full
_refine_ls_number_parameters 445
_refine_ls_number_reflns 7418
_refine_ls_number_restraints 26
_refine_ls_restrained_S_all 1.105
_refine_ls_R_factor_all 0.1232
_refine_ls_R_factor_gt 0.0901
_refine_ls_shift/su_max 0.000
_refine_ls_shift/su_mean 0.000
_refine_ls_structure_factor_coef Fsqd
_refine_ls_weighting_details 'calc w=1/[\s^2^(Fo^2^)+(0.0714P)^2^+1749.3680P] where P=(Fo^2^+2Fc^2^)/3'
_refine_ls_weighting_scheme calc
_refine_ls_wR_factor_gt 0.2155
_refine_ls_wR_factor_ref 0.2356
_reflns_number_gt 5319
_reflns_number_total 7518
_reflns_threshold_expression >2sigma(I)
_cod_data_source_file c2dt12508k.txt
_cod_data_source_block Cu
_cod_depositor_comments
;
The following automatic conversions were performed:

'_exptl_absorpt_correction_type' value 'Multi-scan' changed to
'multi-scan' according to
/home/saulius/struct/CIF-dictionaries/cif_core.dic dictionary named
'cif_core.dic' version 2.4.1 from 2010-06-29.

Automatic conversion script
Id: cif_fix_values 1891 2012-01-12 08:04:46Z andrius 

The following automatic conversions were performed:

'_symmetry_cell_setting' tag value 'monclinic' was replaced with
'monoclinic' value as specified in the replacement file
'/home/robertas/cod-tools/perl-scripts/inputs/replacement_values.lst'.

Automatic conversion script
Id: cif_fix_values 3143 2015-03-26 13:38:13Z robertas 
;
_cod_original_cell_volume 8465.3(18)
_cod_original_sg_symbol_H-M C2/c
_cod_database_code 7019676

loop_
_symmetry_equiv_pos_as_xyz
'x, y, z'
'-x, y, -z+1/2'
'x+1/2, y+1/2, z'
'-x+1/2, y+1/2, -z+1/2'
'-x, -y, -z'
'x, -y, z-1/2'
'-x+1/2, -y+1/2, -z'
'x+1/2, -y+1/2, z-1/2'

loop_
_atom_site_label
_atom_site_type_symbol
_atom_site_fract_x
_atom_site_fract_y
_atom_site_fract_z
_atom_site_U_iso_or_equiv
_atom_site_adp_type
_atom_site_occupancy
_atom_site_symmetry_multiplicity
_atom_site_calc_flag
_atom_site_refinement_flags
W1 W 0.31246(4) 1.66933(11) -0.06768(6) 0.0460(3) Uani 1 1 d .
W2 W 0.36003(4) 1.65747(12) 0.10039(7) 0.0504(4) Uani 1 1 d .
W3 W 0.20224(4) 1.76378(11) -0.16879(6) 0.0456(3) Uani 1 1 d .
W4 W 0.21550(5) 1.53249(13) 0.06733(6) 0.0513(4) Uani 1 1 d .
W5 W 0.16872(5) 1.54553(13) -0.10120(7) 0.0557(4) Uani 1 1 d .
W6 W 0.27866(5) 1.45183(12) 0.00071(7) 0.0567(4) Uani 1 1 d .
O1 O 0.1786(13) 1.550(4) -0.0191(19) 0.046(10) Uiso 0.50 1 d P
OA O 0.1706(14) 1.477(4) -0.0183(19) 0.049(10) Uiso 0.50 1 d P
O2 O 0.3083(16) 1.503(4) -0.051(2) 0.053(11) Uiso 0.50 1 d P
O2A O 0.2892(12) 1.533(3) -0.0540(15) 0.026(7) Uiso 0.50 1 d P
O3 O 0.1957(8) 1.429(2) 0.0964(12) 0.071(7) Uiso 1 1 d .
O4 O 0.2630(9) 1.5930(18) 0.1413(15) 0.086(9) Uani 1 1 d .
O5 O 0.1305(8) 1.453(2) -0.1472(11) 0.066(6) Uani 1 1 d .
O6 O 0.1780(10) 1.765(2) -0.2500(11) 0.082(8) Uani 1 1 d .
O7 O 0.4106(9) 1.612(3) 0.1465(12) 0.078(8) Uani 1 1 d .
O8 O 0.3309(11) 1.516(3) 0.0710(12) 0.095(10) Uani 1 1 d .
O9 O 0.2565(11) 1.681(2) -0.1407(18) 0.103(10) Uani 1 1 d .
O10 O 0.3428(8) 1.632(3) -0.0992(12) 0.084(9) Uani 1 1 d .
O11 O 0.3551(10) 1.674(2) 0.0197(11) 0.087(9) Uani 1 1 d .
O12 O 0.2585(16) 1.474(5) 0.054(2) 0.056(12) Uiso 0.50 1 d P
O12A O 0.2516(18) 1.414(5) 0.053(3) 0.072(15) Uiso 0.50 1 d P
O13 O 0.2231(13) 1.457(4) -0.0685(15) 0.135(15) Uani 1 1 d .
O14 O 0.1890(16) 1.617(4) -0.147(2) 0.051(11) Uiso 0.50 1 d P
O14A O 0.1699(15) 1.611(4) -0.176(2) 0.041(10) Uiso 0.50 1 d P
O15 O 0.2924(10) 1.3089(19) 0.0014(13) 0.074(8) Uani 1 1 d .
O16 O 0.1425(15) 1.676(4) -0.091(2) 0.049(11) Uiso 0.50 1 d P
O16A O 0.1245(15) 1.670(4) -0.126(2) 0.048(10) Uiso 0.50 1 d P
O17 O 0.1676(16) 1.839(4) -0.144(2) 0.053(11) Uiso 0.50 1 d P
O17A O 0.1481(15) 1.827(4) -0.178(2) 0.046(10) Uiso 0.50 1 d P
O18 O 0.1806(9) 1.657(2) 0.0663(16) 0.093(9) Uani 1 1 d .
O40 O 0.4585(15) 0.194(4) 0.424(2) 0.150(15) Uiso 1 1 d .
O42 O 0.4492(18) 0.090(5) 0.493(3) 0.178(19) Uiso 1 1 d D
O41 O 0.4414(16) 0.416(4) 0.257(2) 0.154(16) Uiso 1 1 d .
O43 O 0.4561(9) -0.032(2) 0.2787(13) 0.083(8) Uani 1 1 d D
O44 O 0.4115(11) 0.327(3) 0.1560(15) 0.097(9) Uiso 1 1 d .
H44A H 0.4359 0.3375 0.1615 0.145 Uiso 1 1 calc R
O45 O 0.4357(13) 0.416(3) 0.374(2) 0.155(16) Uiso 1 1 d D
O46 O 0.414(2) 0.603(3) 0.361(3) 0.22(3) Uiso 1 1 d D
O47 O 0.4521(11) 0.151(3) 0.2967(15) 0.098(9) Uiso 1 1 d .
O47' O 0.4193(7) 0.2017(18) 0.2978(10) 0.048(5) Uiso 1 1 d .
Cu1 Cu 0.5000 -0.0186(7) 0.2500 0.080(2) Uani 1 2 d S
Cu2 Cu 0.4219(2) 0.2563(6) 0.3420(3) 0.0998(19) Uani 1 1 d D
C1 C 0.4089(18) 0.4983(15) 0.340(3) 0.19(3) Uiso 1 1 d D
C2 C 0.4123(12) 0.354(4) 0.210(2) 0.085(12) Uiso 1 1 d D
C3 C 0.3331(8) 0.251(3) 0.2573(17) 0.081(12) Uiso 1 1 d D
H3A H 0.3303 0.2788 0.2930 0.098 Uiso 1 1 calc R
C4 C 0.4078(12) 0.004(3) 0.3125(19) 0.070(10) Uiso 1 1 d D
H4A H 0.3856 -0.0394 0.2754 0.084 Uiso 1 1 calc R
H4B H 0.4219 -0.0487 0.3490 0.084 Uiso 1 1 calc R
C5 C 0.3920(14) 0.083(3) 0.3909(14) 0.098(14) Uiso 1 1 d D
H5A H 0.3925 -0.0001 0.3997 0.118 Uiso 1 1 calc R
H5B H 0.3683 0.1197 0.3930 0.118 Uiso 1 1 calc R
C6 C 0.4422(13) 0.0517(19) 0.299(2) 0.086(12) Uiso 1 1 d D
C7 C 0.2883(10) 0.281(3) 0.1983(15) 0.076(12) Uani 1 1 d D
H7A H 0.2829 0.3650 0.1974 0.091 Uiso 1 1 calc R
H7B H 0.2876 0.2607 0.1592 0.091 Uiso 1 1 calc R
C8 C 0.4362(16) 0.140(6) 0.439(2) 0.15(2) Uiso 1 1 d D
C9 C 0.3061(9) 0.055(3) 0.2716(15) 0.069(11) Uani 1 1 d D
H9A H 0.3117 -0.0286 0.2732 0.082 Uiso 1 1 calc R
H9B H 0.3053 0.0753 0.3095 0.082 Uiso 1 1 calc R
C10 C 0.3675(15) 0.448(3) 0.282(2) 0.097(14) Uiso 1 1 d D
H10A H 0.3436 0.4536 0.2893 0.116 Uiso 1 1 calc R
H10B H 0.3600 0.4970 0.2448 0.116 Uiso 1 1 calc R
C11 C 0.2528(18) 0.213(3) 0.202(3) 0.14(2) Uiso 1 1 d D
H11A H 0.2507 0.2441 0.2372 0.167 Uiso 1 1 calc R
H11B H 0.2247 0.2263 0.1624 0.167 Uiso 1 1 calc R
C12 C 0.2612(11) 0.081(4) 0.2116(17) 0.087(13) Uiso 1 1 d D
H12A H 0.2599 0.0480 0.1741 0.104 Uiso 1 1 calc R
H12B H 0.2383 0.0449 0.2158 0.104 Uiso 1 1 calc R
C13 C 0.3441(11) 0.121(3) 0.274(2) 0.082(12) Uiso 1 1 d D
H13A H 0.3452 0.0893 0.2373 0.098 Uiso 1 1 calc R
C14 C 0.3689(11) 0.316(4) 0.2025(14) 0.083(12) Uani 1 1 d D
H14A H 0.3452 0.3641 0.1700 0.100 Uiso 1 1 calc R
H14B H 0.3629 0.2352 0.1876 0.100 Uiso 1 1 calc R
N1 N 0.3692(9) 0.325(2) 0.2633(13) 0.063(8) Uani 1 1 d D
N2 N 0.3862(9) 0.102(2) 0.3268(11) 0.051(7) Uani 1 1 d D
O1W O 0.474(2) 0.131(6) 0.194(3) 0.09(2) Uiso 0.50 1 d P
H21B H 0.4737 0.1105 0.1562 0.142 Uiso 1 1 d R
H21C H 0.4386 0.1098 0.1762 0.142 Uiso 1 1 d R
O1WA O 0.459(2) 0.086(6) 0.175(3) 0.076(17) Uiso 0.50 1 d P
O2W O 0.4665(15) -0.142(4) 0.182(2) 0.147(15) Uiso 1 1 d .
H22A H 0.4772 -0.2171 0.2020 0.220 Uiso 1 1 d R
H22B H 0.4357 -0.1359 0.1660 0.220 Uiso 1 1 d R
O4W O 0.382(3) 0.615(10) 0.475(5) 0.37(5) Uiso 1 1 d .
H24A H 0.3873 0.6664 0.5096 0.558 Uiso 1 1 d R
H24C H 0.3879 0.5355 0.4905 0.558 Uiso 1 1 d R
O5W O 0.5000 0.606(2) 0.2500 0.043(6) Uiso 1 2 d S
O6W O 0.128(2) 1.258(6) -0.003(3) 0.050(17) Uiso 0.30 1 d P
O6W' O 0.1260(19) 1.320(5) -0.038(3) 0.043(13) Uiso 0.40 1 d P
O7W O 0.0528(18) 0.221(5) 0.209(3) 0.177(19) Uiso 1 1 d .
O8W O 0.3716(12) 0.789(3) 0.3862(18) 0.121(12) Uiso 1 1 d .
H28B H 0.3712 0.8207 0.3495 0.181 Uiso 1 1 d R
H28C H 0.3448 0.7467 0.3720 0.181 Uiso 1 1 d R
O9W O 0.5000 0.5000 0.5000 0.23(4) Uiso 1 2 d S
H29A H 0.5207 0.5214 0.5439 0.339 Uiso 0.50 1 d PR
H29B H 0.4880 0.4240 0.4988 0.339 Uiso 0.50 1 d PR
O10W O 0.461(3) 0.749(7) 0.412(4) 0.28(4) Uiso 1 1 d .
H30A H 0.4734 0.8150 0.4402 0.415 Uiso 1 1 d R
H30B H 0.4842 0.7005 0.4157 0.415 Uiso 1 1 d R
O11W O 0.048(3) 1.299(8) -0.015(4) 0.15(3) Uiso 0.50 1 d P
H23A H 0.0411 1.3726 -0.0023 0.229 Uiso 1 1 d R
H23B H 0.0242 1.2789 -0.0573 0.229 Uiso 1 1 d R
Na1 Na 0.4296(7) 0.6716(18) 0.4416(9) 0.104(6) Uani 1 1 d .
Si1 Si 0.2500 1.7500 0.0000 0.0112(15) Uiso 1 2 d SD
O22 O 0.2423(10) 1.724(3) 0.0587(11) 0.023(7) Uani 0.50 1 d PD
O21 O 0.2897(8) 1.671(2) 0.0055(15) 0.031(8) Uiso 0.50 1 d PD
O20 O 0.2060(8) 1.739(4) -0.0717(8) 0.059(12) Uani 0.50 1 d PD
O19 O 0.2343(14) 1.6146(15) -0.003(2) 0.058(11) Uiso 0.50 1 d PD
O6WA O 0.107(2) 1.300(5) -0.065(3) 0.031(14) Uiso 0.30 1 d P
O12W O 0.058(3) 1.379(9) -0.058(5) 0.17(3) Uiso 0.50 1 d PD
N3 N 0.091(7) 1.48(2) -0.034(10) 0.29(9) Uiso 0.50 1 d P
N3' N 0.086(5) 1.616(10) -0.044(7) 0.22(6) Uiso 0.50 1 d PD

loop_
_atom_site_aniso_label
_atom_site_aniso_U_11
_atom_site_aniso_U_22
_atom_site_aniso_U_33
_atom_site_aniso_U_23
_atom_site_aniso_U_13
_atom_site_aniso_U_12
W1 0.0586(8) 0.0485(7) 0.0524(7) 0.0022(6) 0.0441(7) -0.0026(6)
W2 0.0456(8) 0.0520(8) 0.0564(8) 0.0073(6) 0.0288(7) 0.0005(6)
W3 0.0616(8) 0.0464(7) 0.0425(7) 0.0031(5) 0.0369(6) -0.0035(6)
W4 0.0591(9) 0.0597(8) 0.0526(7) 0.0129(6) 0.0415(7) -0.0030(7)
W5 0.0551(9) 0.0639(9) 0.0612(8) -0.0202(7) 0.0395(7) -0.0183(7)
W6 0.0787(11) 0.0445(8) 0.0549(8) 0.0035(6) 0.0406(8) 0.0118(7)
O4 0.10(2) 0.016(11) 0.15(3) -0.021(13) 0.07(2) 0.006(12)
O5 0.064(16) 0.083(18) 0.061(14) -0.006(13) 0.041(13) 0.008(13)
O6 0.12(2) 0.078(18) 0.044(13) -0.002(13) 0.041(15) 0.006(17)
O7 0.09(2) 0.09(2) 0.069(16) 0.022(15) 0.052(15) 0.009(16)
O8 0.12(2) 0.10(2) 0.054(15) 0.007(14) 0.042(16) -0.054(19)
O9 0.10(2) 0.057(18) 0.15(3) 0.000(18) 0.06(2) -0.020(17)
O10 0.052(15) 0.14(3) 0.081(17) -0.038(17) 0.049(14) 0.006(16)
O11 0.12(2) 0.076(19) 0.051(14) 0.001(13) 0.038(16) -0.039(17)
O13 0.14(3) 0.22(4) 0.08(2) -0.02(2) 0.09(2) 0.02(3)
O15 0.12(2) 0.030(12) 0.091(18) 0.004(12) 0.064(17) 0.023(13)
O18 0.077(19) 0.062(18) 0.12(2) -0.012(17) 0.043(18) -0.025(15)
O43 0.080(19) 0.09(2) 0.088(19) -0.001(16) 0.051(16) 0.023(16)
Cu1 0.083(5) 0.078(5) 0.102(5) 0.000 0.063(5) 0.000
Cu2 0.096(4) 0.102(4) 0.085(4) -0.010(3) 0.036(3) 0.014(4)
C7 0.08(3) 0.08(3) 0.06(2) 0.00(2) 0.04(2) 0.04(2)
C9 0.05(2) 0.10(3) 0.08(2) -0.02(2) 0.05(2) 0.01(2)
C14 0.05(2) 0.10(3) 0.07(3) 0.00(2) 0.02(2) -0.02(2)
N1 0.060(18) 0.058(18) 0.08(2) 0.019(15) 0.039(16) -0.006(15)
N2 0.065(18) 0.035(14) 0.072(17) 0.006(12) 0.049(16) -0.008(12)
Na1 0.133(16) 0.103(14) 0.082(11) -0.008(10) 0.061(12) -0.036(12)
O22 0.034(19) 0.024(17) 0.028(16) -0.003(13) 0.027(15) 0.003(14)
O20 0.09(4) 0.04(2) 0.08(3) 0.02(2) 0.08(3) 0.01(2)

loop_
_atom_type_symbol
_atom_type_description
_atom_type_scat_dispersion_real
_atom_type_scat_dispersion_imag
_atom_type_scat_source
C C 0.0033 0.0016 'International Tables Vol C Tables 4.2.6.8 and 6.1.1.4'
H H 0.0000 0.0000 'International Tables Vol C Tables 4.2.6.8 and 6.1.1.4'
N N 0.0061 0.0033 'International Tables Vol C Tables 4.2.6.8 and 6.1.1.4'
O O 0.0106 0.0060 'International Tables Vol C Tables 4.2.6.8 and 6.1.1.4'
Si Si 0.0817 0.0704 'International Tables Vol C Tables 4.2.6.8 and 6.1.1.4'
Cu Cu 0.3201 1.2651 'International Tables Vol C Tables 4.2.6.8 and 6.1.1.4'
W W -0.8490 6.8722 'International Tables Vol C Tables 4.2.6.8 and 6.1.1.4'
Na Na 0.0362 0.0249 'International Tables Vol C Tables 4.2.6.8 and 6.1.1.4'

loop_
_geom_angle_atom_site_label_1
_geom_angle_atom_site_label_2
_geom_angle_atom_site_label_3
_geom_angle
_geom_angle_site_symmetry_1
_geom_angle_site_symmetry_3
O10 W1 O9 101.9(14) . .
O10 W1 O11 101.4(14) . .
O9 W1 O11 156.7(15) . .
O10 W1 O2A 109.1(16) . .
O9 W1 O2A 82.7(14) . .
O11 W1 O2A 89.6(13) . .
O10 W1 O2 89.6(18) . .
O9 W1 O2 96.1(16) . .
O11 W1 O2 83.9(15) . .
O2A W1 O2 21.7(14) . .
O10 W1 O18 98.9(15) . 7_585
O9 W1 O18 90.5(12) . 7_585
O11 W1 O18 86.0(12) . 7_585
O2A W1 O18 152.1(15) . 7_585
O2 W1 O18 167.9(16) . 7_585
O10 W1 O21 157.9(12) . .
O9 W1 O21 95.8(13) . .
O11 W1 O21 61.5(12) . .
O2A W1 O21 60.1(13) . .
O2 W1 O21 75.4(15) . .
O18 W1 O21 93.9(12) 7_585 .
O10 W1 O22 156.9(12) . 7_585
O9 W1 O22 62.3(13) . 7_585
O11 W1 O22 95.4(12) . 7_585
O2A W1 O22 86.7(13) . 7_585
O2 W1 O22 108.0(16) . 7_585
O18 W1 O22 66.4(11) 7_585 7_585
O21 W1 O22 45.1(7) . 7_585
O7 W2 O17 110.8(18) . 7_585
O7 W2 O8 100.5(15) . .
O17 W2 O8 82.8(18) 7_585 .
O7 W2 O11 102.3(13) . .
O17 W2 O11 146.8(19) 7_585 .
O8 W2 O11 87.7(11) . .
O7 W2 O16 111.4(17) . 7_585
O17 W2 O16 92.3(19) 7_585 7_585
O8 W2 O16 147.3(18) . 7_585
O11 W2 O16 78.8(16) . 7_585
O7 W2 O16A 94.3(17) . 7_585
O17 W2 O16A 87.0(19) 7_585 7_585
O8 W2 O16A 164.3(17) . 7_585
O11 W2 O16A 94.4(15) . 7_585
O16 W2 O16A 21.2(15) 7_585 7_585
O7 W2 O17A 91.9(15) . 7_585
O17 W2 O17A 21.4(16) 7_585 7_585
O8 W2 O17A 96.2(15) . 7_585
O11 W2 O17A 164.4(16) . 7_585
O16 W2 O17A 90.1(17) 7_585 7_585
O16A W2 O17A 77.9(17) 7_585 7_585
O7 W2 O21 156.6(11) . .
O17 W2 O21 86.9(17) 7_585 .
O8 W2 O21 65.5(12) . .
O11 W2 O21 60.2(12) . .
O16 W2 O21 81.9(16) 7_585 .
O16A W2 O21 102.1(15) 7_585 .
O17A W2 O21 107.7(14) 7_585 .
O7 W2 O20 157.6(11) . 7_585
O17 W2 O20 52.9(17) 7_585 7_585
O8 W2 O20 92.8(14) . 7_585
O11 W2 O20 96.2(12) . 7_585
O16 W2 O20 59.8(16) 7_585 7_585
O16A W2 O20 71.5(15) 7_585 7_585
O17A W2 O20 68.6(14) 7_585 7_585
O21 W2 O20 45.8(7) . 7_585
O6 W3 O17 111.2(18) . .
O6 W3 O14 106.7(18) . .
O17 W3 O14 90.5(19) . .
O6 W3 O9 102.7(15) . .
O17 W3 O9 146.1(19) . .
O14 W3 O9 79.5(17) . .
O6 W3 O4 103.7(14) . 7_585
O17 W3 O4 85.0(16) . 7_585
O14 W3 O4 148.8(18) . 7_585
O9 W3 O4 87.2(11) . 7_585
O6 W3 O17A 89.5(17) . .
O17 W3 O17A 23.1(15) . .
O14 W3 O17A 89.1(19) . .
O9 W3 O17A 165.2(16) . .
O4 W3 O17A 98.1(15) 7_585 .
O6 W3 O14A 89.2(16) . .
O17 W3 O14A 88.8(18) . .
O14 W3 O14A 19.5(15) . .
O9 W3 O14A 91.7(14) . .
O4 W3 O14A 167.0(15) 7_585 .
O17A W3 O14A 80.0(17) . .
O6 W3 O20 156.2(12) . .
O17 W3 O20 53.8(17) . .
O14 W3 O20 59.6(17) . .
O9 W3 O20 94.1(14) . .
O4 W3 O20 93.7(13) 7_585 .
O17A W3 O20 71.9(15) . .
O14A W3 O20 73.4(14) . .
O6 W3 O22 159.7(12) . 7_585
O17 W3 O22 84.5(16) . 7_585
O14 W3 O22 85.1(16) . 7_585
O9 W3 O22 62.6(12) . 7_585
O4 W3 O22 63.7(11) 7_585 7_585
O17A W3 O22 107.4(14) . 7_585
O14A W3 O22 104.3(14) . 7_585
O20 W3 O22 44.0(7) . 7_585
O3 W4 O4 102.7(12) . .
O3 W4 O12 112.8(19) . .
O4 W4 O12 83.2(17) . .
O3 W4 OA 86.2(16) . .
O4 W4 OA 170.1(16) . .
O12 W4 OA 89.3(19) . .
O3 W4 O1 110.6(16) . .
O4 W4 O1 146.0(17) . .
O12 W4 O1 90.0(19) . .
OA W4 O1 26.8(15) . .
O3 W4 O18 96.3(12) . .
O4 W4 O18 89.5(11) . .
O12 W4 O18 150.9(19) . .
OA W4 O18 93.8(16) . .
O1 W4 O18 80.3(16) . .
O3 W4 O12A 93.2(19) . .
O4 W4 O12A 94.6(18) . .
O12 W4 O12A 21.0(19) . .
OA W4 O12A 80(2) . .
O1 W4 O12A 90(2) . .
O18 W4 O12A 168.6(19) . .
O3 W4 O19 157.1(11) . .
O4 W4 O19 95.5(13) . .
O12 W4 O19 55.4(18) . .
OA W4 O19 74.8(15) . .
O1 W4 O19 54.5(17) . .
O18 W4 O19 97.6(13) . .
O12A W4 O19 71.5(19) . .
O3 W4 O22 157.0(9) . .
O4 W4 O22 63.1(11) . .
O12 W4 O22 84.7(18) . .
OA W4 O22 109.7(14) . .
O1 W4 O22 83.1(15) . .
O18 W4 O22 67.0(10) . .
O12A W4 O22 105.6(18) . .
O19 W4 O22 45.7(7) . .
O5 W5 O14 109.4(17) . .
O5 W5 O1 112.2(16) . .
O14 W5 O1 138(2) . .
O5 W5 O16 108.5(17) . .
O14 W5 O16 96.5(19) . .
O1 W5 O16 69.9(19) . .
O5 W5 O13 103.9(15) . .
O14 W5 O13 81.3(19) . .
O1 W5 O13 89.4(15) . .
O16 W5 O13 146.3(19) . .
O5 W5 O16A 90.7(16) . .
O14 W5 O16A 90.4(19) . .
O1 W5 O16A 88.4(18) . .
O16 W5 O16A 22.1(15) . .
O13 W5 O16A 164.9(19) . .
O5 W5 O14A 91.6(15) . .
O14 W5 O14A 19.9(16) . .
O1 W5 O14A 154.3(18) . .
O16 W5 O14A 94.2(18) . .
O13 W5 O14A 94.1(15) . .
O16A W5 O14A 81.5(17) . .
O5 W5 OA 90.6(14) . .
O14 W5 OA 158(2) . .
O1 W5 OA 24.2(15) . .
O16 W5 OA 86.4(18) . .
O13 W5 OA 84.0(14) . .
O16A W5 OA 99.8(17) . .
O14A W5 OA 177.4(17) . .
O5 W5 O19 156.0(10) . .
O14 W5 O19 88.5(18) . .
O1 W5 O19 52.2(16) . .
O16 W5 O19 84.4(17) . .
O13 W5 O19 62.0(14) . .
O16A W5 O19 105.4(16) . .
O14A W5 O19 107.9(15) . .
OA W5 O19 69.6(14) . .
O5 W5 O20 155.4(10) . .
O14 W5 O20 56.7(17) . .
O1 W5 O20 84.0(15) . .
O16 W5 O20 58.3(16) . .
O13 W5 O20 94.3(16) . .
O16A W5 O20 70.6(15) . .
O14A W5 O20 70.4(14) . .
OA W5 O20 107.9(14) . .
O19 W5 O20 48.4(7) . .
O15 W6 O13 102.1(17) . .
O15 W6 O12 110.5(19) . .
O13 W6 O12 90.7(17) . .
O15 W6 O2A 109.1(14) . .
O13 W6 O2A 81.2(16) . .
O12 W6 O2A 140(2) . .
O15 W6 O8 102.8(14) . .
O13 W6 O8 155.1(18) . .
O12 W6 O8 82.5(18) . .
O2A W6 O8 88.9(13) . .
O15 W6 O12A 91(2) . .
O13 W6 O12A 86.5(18) . .
O12 W6 O12A 21.2(19) . .
O2A W6 O12A 158(2) . .
O8 W6 O12A 95.0(18) . .
O15 W6 O2 92.3(16) . .
O13 W6 O2 94.8(16) . .
O12 W6 O2 155(2) . .
O2A W6 O2 19.8(14) . .
O8 W6 O2 82.3(14) . .
O12A W6 O2 176(2) . .
O15 W6 O19 156.7(11) . .
O13 W6 O19 64.1(15) . .
O12 W6 O19 54.1(18) . .
O2A W6 O19 88.1(14) . .
O8 W6 O19 92.9(14) . .
O12A W6 O19 70.3(19) . .
O2 W6 O19 107.0(15) . .
O15 W6 O21 155.8(10) . .
O13 W6 O21 94.5(16) . .
O12 W6 O21 86.5(18) . .
O2A W6 O21 56.0(13) . .
O8 W6 O21 61.2(11) . .
O12A W6 O21 107.6(18) . .
O2 W6 O21 68.6(14) . .
O19 W6 O21 47.5(7) . .
OA O1 W5 97(4) . .
OA O1 W4 85(4) . .
W5 O1 W4 150(2) . .
O1 OA W4 68(4) . .
O1 OA W5 59(4) . .
W4 OA W5 119(2) . .
O2A O2 W1 72(5) . .
O2A O2 W6 58(4) . .
W1 O2 W6 121(2) . .
O2 O2A W6 102(5) . .
O2 O2A W1 86(5) . .
W6 O2A W1 146.8(19) . .
W4 O4 W3 138.2(17) . 7_585
W2 O8 W6 140.8(18) . .
W1 O9 W3 138(2) . .
W1 O11 W2 139.7(18) . .
O12A O12 W6 94(7) . .
O12A O12 W4 94(7) . .
W6 O12 W4 149(3) . .
O12 O12A W6 64(6) . .
O12 O12A W4 65(6) . .
W6 O12A W4 122(3) . .
W6 O13 W5 140(2) . .
O14A O14 W5 95(6) . .
O14A O14 W3 93(6) . .
W5 O14 W3 144(3) . .
O14 O14A W5 65(5) . .
O14 O14A W3 67(6) . .
W5 O14A W3 121(2) . .
O16A O16 W5 89(5) . .
O16A O16 W2 90(6) . 7_585
W5 O16 W2 142(2) . 7_585
O16 O16A W5 69(5) . .
O16 O16A W2 69(5) . 7_585
W5 O16A W2 124(2) . 7_585
O17A O17 W2 101(5) . 7_585
O17A O17 W3 86(5) . .
W2 O17 W3 151(3) 7_585 .
O17 O17A W3 71(5) . .
O17 O17A W2 58(5) . 7_585
W3 O17A W2 122(2) . 7_585
W4 O18 W1 132.4(15) . 7_585
C8 O40 Cu2 108(4) . .
C6 O43 Cu1 127(2) . .
C2 O44 H44A 109.5 . .
C1 O45 Cu2 119(3) . .
C1 O46 Na1 134(6) . .
C6 O47 O47' 97(3) . .
C6 O47 Cu2 105(2) . .
O47' O47 Cu2 25.5(12) . .
Cu2 O47' O47 126(2) . .
Cu2 O47' C6 128.8(19) . .
O47 O47' C6 38.8(17) . .
O1WA Cu1 O1WA 108(4) 2_655 .
O1WA Cu1 O2W 171(2) 2_655 .
O1WA Cu1 O2W 80(2) . .
O1WA Cu1 O2W 80(2) 2_655 2_655
O1WA Cu1 O2W 171(2) . 2_655
O2W Cu1 O2W 92(3) . 2_655
O1WA Cu1 O43 93.2(18) 2_655 .
O1WA Cu1 O43 91.9(18) . .
O2W Cu1 O43 90.2(14) . .
O2W Cu1 O43 83.7(14) 2_655 .
O1WA Cu1 O43 91.9(18) 2_655 2_655
O1WA Cu1 O43 93.2(18) . 2_655
O2W Cu1 O43 83.7(14) . 2_655
O2W Cu1 O43 90.2(14) 2_655 2_655
O43 Cu1 O43 171.3(13) . 2_655
O1WA Cu1 O1W 20(2) 2_655 2_655
O1WA Cu1 O1W 89(3) . 2_655
O2W Cu1 O1W 169(2) . 2_655
O2W Cu1 O1W 99(2) 2_655 2_655
O43 Cu1 O1W 90(2) . 2_655
O43 Cu1 O1W 97(2) 2_655 2_655
O1WA Cu1 O1W 89(3) 2_655 .
O1WA Cu1 O1W 20(2) . .
O2W Cu1 O1W 99(2) . .
O2W Cu1 O1W 169(2) 2_655 .
O43 Cu1 O1W 97(2) . .
O43 Cu1 O1W 90(2) 2_655 .
O1W Cu1 O1W 70(4) 2_655 .
O47' Cu2 O40 116.4(18) . .
O47' Cu2 O45 136.8(17) . .
O40 Cu2 O45 92.1(18) . .
O47' Cu2 N1 75.7(13) . .
O40 Cu2 N1 161.9(17) . .
O45 Cu2 N1 86.2(11) . .
O47' Cu2 N2 69.8(12) . .
O40 Cu2 N2 83.5(17) . .
O45 Cu2 N2 149.8(16) . .
N1 Cu2 N2 88.9(10) . .
O47' Cu2 O47 28.1(13) . .
O40 Cu2 O47 94.5(17) . .
O45 Cu2 O47 127.7(17) . .
N1 Cu2 O47 100.8(11) . .
N2 Cu2 O47 82.5(11) . .
O47' Cu2 C8 116.7(19) . .
O40 Cu2 C8 27.0(16) . .
O45 Cu2 C8 103.4(18) . .
N1 Cu2 C8 136.7(14) . .
N2 Cu2 C8 61.7(9) . .
O47 Cu2 C8 105.5(19) . .
O46 C1 O45 122(5) . .
O46 C1 C10 126(4) . .
O45 C1 C10 111(3) . .
O46 C1 Na1 28(4) . .
O45 C1 Na1 100(4) . .
C10 C1 Na1 137(4) . .
O41 C2 O44 127(4) . .
O41 C2 C14 124(4) . .
O44 C2 C14 109(3) . .
N1 C3 C13 116(2) . .
N1 C3 C7 113(3) . .
C13 C3 C7 118(3) . .
N1 C3 H3A 102.5 . .
C13 C3 H3A 102.5 . .
C7 C3 H3A 102.5 . .
N2 C4 C6 111(2) . .
N2 C4 H4A 109.4 . .
C6 C4 H4A 109.4 . .
N2 C4 H4B 109.4 . .
C6 C4 H4B 109.4 . .
H4A C4 H4B 108.0 . .
N2 C5 C8 105(3) . .
N2 C5 H5A 110.7 . .
C8 C5 H5A 110.7 . .
N2 C5 H5B 110.7 . .
C8 C5 H5B 110.7 . .
H5A C5 H5B 108.8 . .
O47 C6 O43 120(3) . .
O47 C6 C4 129(3) . .
O43 C6 C4 110(3) . .
O47 C6 O47' 43.8(18) . .
O43 C6 O47' 157(3) . .
C4 C6 O47' 86.0(19) . .
C11 C7 C3 109(3) . .
C11 C7 H7A 110.0 . .
C3 C7 H7A 110.0 . .
C11 C7 H7B 110.0 . .
C3 C7 H7B 110.0 . .
H7A C7 H7B 108.4 . .
O40 C8 O42 127(5) . .
O40 C8 C5 125(5) . .
O42 C8 C5 106(5) . .
O40 C8 Cu2 45(3) . .
O42 C8 Cu2 171(4) . .
C5 C8 Cu2 83(2) . .
C12 C9 C13 114(3) . .
C12 C9 H9A 108.8 . .
C13 C9 H9A 108.8 . .
C12 C9 H9B 108.8 . .
C13 C9 H9B 108.8 . .
H9A C9 H9B 107.7 . .
N1 C10 C1 118(3) . .
N1 C10 H10A 107.9 . .
C1 C10 H10A 107.9 . .
N1 C10 H10B 107.9 . .
C1 C10 H10B 107.9 . .
H10A C10 H10B 107.2 . .
C12 C11 C7 114(4) . .
C12 C11 H11A 108.7 . .
C7 C11 H11A 108.7 . .
C12 C11 H11B 108.7 . .
C7 C11 H11B 108.7 . .
H11A C11 H11B 107.6 . .
C11 C12 C9 111(4) . .
C11 C12 H12A 109.4 . .
C9 C12 H12A 109.4 . .
C11 C12 H12B 109.4 . .
C9 C12 H12B 109.4 . .
H12A C12 H12B 108.0 . .
N2 C13 C3 113(3) . .
N2 C13 C9 117(3) . .
C3 C13 C9 112(3) . .
N2 C13 H13A 104.3 . .
C3 C13 H13A 104.3 . .
C9 C13 H13A 104.3 . .
N1 C14 C2 113(3) . .
N1 C14 H14A 109.0 . .
C2 C14 H14A 109.0 . .
N1 C14 H14B 109.0 . .
C2 C14 H14B 109.0 . .
H14A C14 H14B 107.8 . .
C10 N1 C14 113(3) . .
C10 N1 C3 113(3) . .
C14 N1 C3 108(3) . .
C10 N1 Cu2 104(2) . .
C14 N1 Cu2 116(2) . .
C3 N1 Cu2 101.6(17) . .
C13 N2 C5 119(3) . .
C13 N2 C4 110(3) . .
C5 N2 C4 110(3) . .
C13 N2 Cu2 107.1(18) . .
C5 N2 Cu2 101.7(13) . .
C4 N2 Cu2 109.2(18) . .
O1WA O1W Cu1 76(9) . .
O1WA O1W H21B 64.7 . .
Cu1 O1W H21B 102.1 . .
O1WA O1W H21C 44.5 . .
Cu1 O1W H21C 95.7 . .
H21B O1W H21C 98.6 . .
O1W O1WA Cu1 84(9) . .
O1W O1WA H21B 70.3 . .
Cu1 O1WA H21B 107.4 . .
O1W O1WA H21C 96.9 . .
Cu1 O1WA H21C 113.9 . .
H21B O1WA H21C 135.2 . .
Cu1 O2W H22A 106.8 . .
Cu1 O2W H22B 109.2 . .
H22A O2W H22B 109.5 . .
Na1 O4W H24A 107.6 . .
Na1 O4W H24C 110.7 . .
H24A O4W H24C 109.5 . .
O6W' O6W O6WA 30(4) . .
O6WA O6W' O6W 100(9) . .
Na1 O8W H28B 110.0 . .
Na1 O8W H28C 110.3 . .
H28B O8W H28C 109.4 . .
Na1 O9W Na1 180.000(4) . 5_666
Na1 O9W H29A 109.7 . .
Na1 O9W H29A 70.3 5_666 .
Na1 O9W H29B 109.6 . .
Na1 O9W H29B 70.4 5_666 .
H29A O9W H29B 109.5 . .
Na1 O10W H30A 103.7 . .
Na1 O10W H30B 111.1 . .
H30A O10W H30B 109.5 . .
O12W O11W Na1 148(7) . 4
O12W O11W H23A 83.7 . .
Na1 O11W H23A 112.6 4 .
O12W O11W H23B 77.9 . .
Na1 O11W H23B 118.6 4 .
H23A O11W H23B 109.5 . .
O10W Na1 O46 72(3) . .
O10W Na1 O11W 88(4) . 4_545
O46 Na1 O11W 158(3) . 4_545
O10W Na1 O8W 92(3) . .
O46 Na1 O8W 87(2) . .
O11W Na1 O8W 85(3) 4_545 .
O10W Na1 O4W 167(4) . .
O46 Na1 O4W 112(3) . .
O11W Na1 O4W 85(4) 4_545 .
O8W Na1 O4W 76(3) . .
O10W Na1 O9W 88(3) . .
O46 Na1 O9W 86(2) . .
O11W Na1 O9W 102(3) 4_545 .
O8W Na1 O9W 173.0(13) . .
O4W Na1 O9W 104(3) . .
O10W Na1 C1 86(3) . .
O46 Na1 C1 18(2) . .
O11W Na1 C1 172(3) 4_545 .
O8W Na1 C1 98.8(13) . .
O4W Na1 C1 102(3) . .
O9W Na1 C1 74.3(9) . .
O10W Na1 H30A 24.2 . .
O46 Na1 H30A 96.1 . .
O11W Na1 H30A 63.5 4_545 .
O8W Na1 H30A 89.2 . .
O4W Na1 H30A 146.9 . .
O9W Na1 H30A 93.8 . .
C1 Na1 H30A 109.9 . .
O10W Na1 H30B 22.2 . .
O46 Na1 H30B 67.3 . .
O11W Na1 H30B 97.2 4_545 .
O8W Na1 H30B 112.8 . .
O4W Na1 H30B 170.6 . .
O9W Na1 H30B 66.5 . .
C1 Na1 H30B 75.3 . .
H30A Na1 H30B 39.3 . .
O22 Si1 O22 180.000(4) . 7_585
O22 Si1 O21 67.9(16) . 7_585
O22 Si1 O21 112.1(16) 7_585 7_585
O22 Si1 O21 112.1(16) . .
O22 Si1 O21 67.9(16) 7_585 .
O21 Si1 O21 180.0(19) 7_585 .
O22 Si1 O20 114.7(17) . .
O22 Si1 O20 65.3(17) 7_585 .
O21 Si1 O20 69.2(18) 7_585 .
O21 Si1 O20 110.8(18) . .
O22 Si1 O20 65.3(17) . 7_585
O22 Si1 O20 114.7(17) 7_585 7_585
O21 Si1 O20 110.8(18) 7_585 7_585
O21 Si1 O20 69.2(18) . 7_585
O20 Si1 O20 180.000(4) . 7_585
O22 Si1 O19 110.4(18) . 7_585
O22 Si1 O19 69.6(18) 7_585 7_585
O21 Si1 O19 75(2) 7_585 7_585
O21 Si1 O19 105(2) . 7_585
O20 Si1 O19 103(2) . 7_585
O20 Si1 O19 77(2) 7_585 7_585
O22 Si1 O19 69.6(18) . .
O22 Si1 O19 110.4(18) 7_585 .
O21 Si1 O19 105(2) 7_585 .
O21 Si1 O19 75(2) . .
O20 Si1 O19 77(2) . .
O20 Si1 O19 103(2) 7_585 .
O19 Si1 O19 180.000(9) 7_585 .
Si1 O22 O20 57.5(9) . 7_585
Si1 O22 O21 56.1(9) . 7_585
O20 O22 O21 97.3(16) 7_585 7_585
Si1 O22 W3 124.4(16) . 7_585
O20 O22 W3 66.9(12) 7_585 7_585
O21 O22 W3 135.7(19) 7_585 7_585
Si1 O22 W1 120.9(15) . 7_585
O20 O22 W1 134(2) 7_585 7_585
O21 O22 W1 64.9(11) 7_585 7_585
W3 O22 W1 95.9(7) 7_585 7_585
Si1 O22 W4 119.7(14) . .
O20 O22 W4 128(2) 7_585 .
O21 O22 W4 124.4(19) 7_585 .
W3 O22 W4 94.9(7) 7_585 .
W1 O22 W4 93.9(8) 7_585 .
Si1 O21 O22 56.0(9) . 7_585
Si1 O21 W1 126.0(16) . .
O22 O21 W1 70.0(12) 7_585 .
Si1 O21 W2 123.4(16) . .
O22 O21 W2 139(2) 7_585 .
W1 O21 W2 97.6(7) . .
Si1 O21 W6 115.7(15) . .
O22 O21 W6 126.7(19) 7_585 .
W1 O21 W6 93.7(8) . .
W2 O21 W6 92.2(8) . .
Si1 O20 O22 57.2(9) . 7_585
Si1 O20 W3 126.3(18) . .
O22 O20 W3 69.1(13) 7_585 .
Si1 O20 W2 121.6(19) . 7_585
O22 O20 W2 136(2) 7_585 7_585
W3 O20 W2 97.1(9) . 7_585
Si1 O20 W5 116.5(19) . .
O22 O20 W5 128(2) 7_585 .
W3 O20 W5 94.4(10) . .
W2 O20 W5 93.3(9) 7_585 .
Si1 O19 W4 125(2) . .
Si1 O19 W6 121(2) . .
W4 O19 W6 95.9(10) . .
Si1 O19 W5 119(2) . .
W4 O19 W5 95.4(10) . .
W6 O19 W5 93.4(10) . .
O6W' O6WA O6W 51(7) . .
N3 O12W O11W 126(10) . .
O12W N3 N3' 134(10) . .

loop_
_geom_bond_atom_site_label_1
_geom_bond_atom_site_label_2
_geom_bond_distance
_geom_bond_site_symmetry_2
W1 O10 1.68(2) .
W1 O9 1.86(3) .
W1 O11 1.86(3) .
W1 O2A 1.87(3) .
W1 O2 1.96(5) .
W1 O18 1.99(3) 7_585
W1 O21 2.32(3) .
W1 O22 2.41(3) 7_585
W2 O7 1.63(3) .
W2 O17 1.79(4) 7_585
W2 O8 1.85(3) .
W2 O11 1.89(2) .
W2 O16 1.91(4) 7_585
W2 O16A 2.05(4) 7_585
W2 O17A 2.08(4) 7_585
W2 O21 2.36(3) .
W2 O20 2.39(4) 7_585
W3 O6 1.70(2) .
W3 O17 1.86(4) .
W3 O14 1.89(5) .
W3 O9 1.93(3) .
W3 O4 1.95(2) 7_585
W3 O17A 1.96(4) .
W3 O14A 2.04(4) .
W3 O20 2.32(3) .
W3 O22 2.36(3) 7_585
W4 O3 1.71(3) .
W4 O4 1.84(3) .
W4 O12 1.85(5) .
W4 OA 1.95(4) .
W4 O1 1.82(4) .
W4 O18 1.89(3) .
W4 O12A 2.03(6) .
W4 O19 2.34(4) .
W4 O22 2.44(3) .
W5 O5 1.62(3) .
W5 O14 1.82(4) .
W5 O1 1.84(4) .
W5 O16 1.84(4) .
W5 O13 1.95(4) .
W5 O16A 1.97(4) .
W5 O14A 2.00(4) .
W5 OA 2.14(4) .
W5 O19 2.44(4) .
W5 O20 2.48(4) .
W6 O15 1.70(2) .
W6 O13 1.81(4) .
W6 O12 1.81(5) .
W6 O2A 1.82(3) .
W6 O8 1.90(3) .
W6 O12A 2.01(6) .
W6 O2 2.10(5) .
W6 O19 2.41(4) .
W6 O21 2.53(3) .
O1 OA 0.88(5) .
O2 O2A 0.73(5) .
O4 W3 1.95(2) 7_585
O12 O12A 0.73(6) .
O14 O14A 0.68(5) .
O16 O16A 0.74(5) .
O16 W2 1.91(4) 7_585
O16A W2 2.05(4) 7_585
O17 O17A 0.77(5) .
O17 W2 1.79(4) 7_585
O17A W2 2.08(4) 7_585
O18 W1 1.99(3) 7_585
O40 C8 1.20(6) .
O40 Cu2 1.87(5) .
O42 C8 1.282(10) .
O41 C2 1.29(5) .
O43 C6 1.288(10) .
O43 Cu1 2.03(3) .
O44 C2 1.34(5) .
O44 H44A 0.8200 .
O45 C1 1.285(10) .
O45 Cu2 1.94(4) .
O46 C1 1.279(10) .
O46 Na1 1.90(5) .
O47 C6 1.20(4) .
O47 O47' 1.32(4) .
O47 Cu2 2.26(3) .
O47' Cu2 1.21(2) .
O47' C6 1.89(3) .
Cu1 O1WA 2.03(6) 2_655
Cu1 O1WA 2.03(6) .
Cu1 O2W 2.03(4) .
Cu1 O2W 2.03(4) 2_655
Cu1 O43 2.03(3) 2_655
Cu1 O1W 2.08(7) 2_655
Cu1 O1W 2.08(7) .
Cu2 N1 2.01(3) .
Cu2 N2 2.09(2) .
Cu2 C8 2.52(6) .
C1 C10 1.532(10) .
C1 Na1 2.94(5) .
C2 C14 1.528(10) .
C3 N1 1.484(10) .
C3 C13 1.528(10) .
C3 C7 1.529(10) .
C3 H3A 0.9800 .
C4 N2 1.50(4) .
C4 C6 1.533(10) .
C4 H4A 0.9700 .
C4 H4B 0.9700 .
C5 N2 1.483(10) .
C5 C8 1.529(10) .
C5 H5A 0.9700 .
C5 H5B 0.9700 .
C7 C11 1.529(10) .
C7 H7A 0.9700 .
C7 H7B 0.9700 .
C9 C12 1.529(10) .
C9 C13 1.531(10) .
C9 H9A 0.9700 .
C9 H9B 0.9700 .
C10 N1 1.481(10) .
C10 H10A 0.9700 .
C10 H10B 0.9700 .
C11 C12 1.527(10) .
C11 H11A 0.9700 .
C11 H11B 0.9700 .
C12 H12A 0.9700 .
C12 H12B 0.9700 .
C13 N2 1.39(4) .
C13 H13A 0.9800 .
C14 N1 1.482(10) .
C14 H14A 0.9700 .
C14 H14B 0.9700 .
O1W O1WA 0.71(8) .
O1W H21B 0.9398 .
O1W H21C 1.1225 .
O1WA H21B 0.9022 .
O1WA H21C 0.7928 .
O2W H22A 0.9602 .
O2W H22B 0.9595 .
O4W Na1 2.33(10) .
O4W H24A 0.9599 .
O4W H24C 0.9600 .
O6W O6W' 1.08(8) .
O6W O6WA 1.38(9) .
O6W' O6WA 0.69(7) .
O8W Na1 2.23(4) .
O8W H28B 0.9601 .
O8W H28C 0.9593 .
O9W Na1 2.90(2) .
O9W Na1 2.90(2) 5_666
O9W H29A 0.9600 .
O9W H29B 0.9600 .
O10W Na1 1.85(8) .
O10W H30A 0.9602 .
O10W H30B 0.9598 .
O11W O12W 1.56(11) .
O11W Na1 2.11(9) 4
O11W H23A 0.9597 .
O11W H23B 0.9601 .
Na1 O11W 2.11(9) 4_545
Na1 H30A 2.2780 .
Na1 H30B 2.3724 .
Si1 O22 1.623(10) .
Si1 O22 1.623(10) 7_585
Si1 O21 1.625(10) 7_585
Si1 O21 1.625(10) .
Si1 O20 1.629(10) .
Si1 O20 1.629(10) 7_585
Si1 O19 1.632(10) 7_585
Si1 O19 1.632(10) .
O22 O20 1.75(4) 7_585
O22 O21 1.81(4) 7_585
O22 W3 2.36(3) 7_585
O22 W1 2.41(3) 7_585
O21 O22 1.81(4) 7_585
O20 O22 1.75(4) 7_585
O20 W2 2.39(3) 7_585
O12W N3 1.5(2) .
N3 N3' 1.6(2) .
